data_4075401
loop_
_publ_author_name
'Bourgeois, Cheryl J.'
'Garratt, Shaun A.'
'Hughes, Russell P.'
'Larichev, Roman B.'
'Smith, Jeremy M.'
'Ward, Antony J.'
'Willemsen, Stefan'
'Zhang, Donghui'
'DiPasquale, Antonio G.'
'Zakharov, Lev N.'
'Rheingold, Arnold L.'

_publ_section_title
;
 Synthesis and Structural Characterization of
 (Perfluoroalkyl)fluoroiridium(III) and (Perfluoroalkyl)methyliridium(III)
 Compounds
;
_journal_issue 14
_journal_name_full Organometallics
_journal_page_first 3474
_journal_paper_doi 10.1021/om060267s
_journal_volume 25
_journal_year 2006
_chemical_formula_sum 'C16 H24 F8 Ir P'
_chemical_formula_weight 591.52
_chemical_name_common rph356
_chemical_name_systematic
;
 rph356
;
_space_group_IT_number 14
_symmetry_cell_setting monoclinic
_symmetry_space_group_name_Hall '-P 2ybc'
_symmetry_space_group_name_H-M 'P 1 21/c 1'
_atom_sites_solution_hydrogens geom
_atom_sites_solution_primary direct
_atom_sites_solution_secondary difmap
_audit_creation_method SHELXL-97
_cell_angle_alpha 90.00
_cell_angle_beta 104.583(12)
_cell_angle_gamma 90.00
_cell_formula_units_Z 4
_cell_length_a 8.627(8)
_cell_length_b 16.639(16)
_cell_length_c 13.636(13)
_cell_measurement_reflns_used 5088
_cell_measurement_temperature 100(2)
_cell_measurement_theta_max 27.55
_cell_measurement_theta_min 2.73
_cell_volume 1894(3)
_computing_cell_refinement 'Bruker SMART'
_computing_data_collection 'Bruker SMART'
_computing_data_reduction 'Bruker SAINT'
_computing_molecular_graphics ORTEP-32
_computing_publication_material WinGX
_computing_structure_refinement 'SHELXL-97 (Sheldrick, 1997)'
_computing_structure_solution SIR-2004
_diffrn_ambient_temperature 100(2)
_diffrn_measured_fraction_theta_full 1.000
_diffrn_measured_fraction_theta_max 0.974
_diffrn_measurement_device_type 'CCD area detector'
_diffrn_measurement_method 'phi and omega scans'
_diffrn_radiation_monochromator graphite
_diffrn_radiation_source 'fine-focus sealed tube'
_diffrn_radiation_type MoK\a
_diffrn_radiation_wavelength 0.71073
_diffrn_reflns_av_R_equivalents 0.0307
_diffrn_reflns_av_sigmaI/netI 0.0798
_diffrn_reflns_limit_h_max 10
_diffrn_reflns_limit_h_min -11
_diffrn_reflns_limit_k_max 21
_diffrn_reflns_limit_k_min 0
_diffrn_reflns_limit_l_max 17
_diffrn_reflns_limit_l_min 0
_diffrn_reflns_number 4281
_diffrn_reflns_theta_full 25.00
_diffrn_reflns_theta_max 27.60
_diffrn_reflns_theta_min 1.97
_exptl_absorpt_coefficient_mu 7.205
_exptl_absorpt_correction_T_max 0.7146
_exptl_absorpt_correction_T_min 0.3267
_exptl_absorpt_correction_type multi-scan
_exptl_absorpt_process_details SADABS
_exptl_crystal_colour yellow
_exptl_crystal_density_diffrn 2.074
_exptl_crystal_density_method 'not measured'
_exptl_crystal_description plate
_exptl_crystal_F_000 1136
_exptl_crystal_size_max 0.20
_exptl_crystal_size_mid 0.20
_exptl_crystal_size_min 0.05
_refine_diff_density_max 1.798
_refine_diff_density_min -1.926
_refine_diff_density_rms 0.177
_refine_ls_extinction_method none
_refine_ls_goodness_of_fit_ref 0.947
_refine_ls_hydrogen_treatment constr
_refine_ls_matrix_type full
_refine_ls_number_parameters 243
_refine_ls_number_reflns 4281
_refine_ls_number_restraints 0
_refine_ls_restrained_S_all 0.947
_refine_ls_R_factor_all 0.0354
_refine_ls_R_factor_gt 0.0299
_refine_ls_shift/su_max 0.001
_refine_ls_shift/su_mean 0.000
_refine_ls_structure_factor_coef Fsqd
_refine_ls_weighting_details 'calc w=1/[\s^2^(Fo^2^)+(0.0059P)^2^+0.0000P] where P=(Fo^2^+2Fc^2^)/3'
_refine_ls_weighting_scheme calc
_refine_ls_wR_factor_gt 0.0663
_refine_ls_wR_factor_ref 0.0676
_reflns_number_gt 3609
_reflns_number_total 4281
_reflns_threshold_expression >2sigma(I)
_cod_data_source_file om060267ssi20060327_040228.cif
_cod_data_source_block rph356_compound_5d
_cod_depositor_comments
;
The following automatic conversions were performed:

'_symmetry_cell_setting' value 'Monoclinic' changed to 'monoclinic'
according to /home/saulius/struct/CIF-dictionaries/cif_core.dic
dictionary named 'cif_core.dic' version 2.4.1 from 2010-06-29.

Automatic conversion script
Id: cif_fix_values 1715 2011-07-08 13:25:40Z adriana 
;
_cod_original_sg_symbol_H-M P2(1)/c
_cod_database_code 4075401

loop_
_symmetry_equiv_pos_as_xyz
'x, y, z'
'-x, y+1/2, -z+1/2'
'-x, -y, -z'
'x, -y-1/2, z-1/2'

loop_
_atom_site_label
_atom_site_type_symbol
_atom_site_fract_x
_atom_site_fract_y
_atom_site_fract_z
_atom_site_U_iso_or_equiv
_atom_site_adp_type
_atom_site_occupancy
_atom_site_symmetry_multiplicity
_atom_site_calc_flag
_atom_site_refinement_flags
C1 C 0.9753(5) 0.1845(3) 0.6448(3) 0.0183(10) Uani 1 1 d .
C2 C 0.8918(5) 0.1110(3) 0.6131(3) 0.0196(10) Uani 1 1 d .
C3 C 0.9296(6) 0.0563(3) 0.6962(4) 0.0250(11) Uani 1 1 d .
C4 C 1.0195(5) 0.0998(3) 0.7840(3) 0.0201(10) Uani 1 1 d .
C5 C 1.0468(5) 0.1794(3) 0.7503(3) 0.0179(9) Uani 1 1 d .
C6 C 1.0008(5) 0.2504(3) 0.5756(3) 0.0254(11) Uani 1 1 d .
H6A H 1.0259 0.3005 0.6141 0.038 Uiso 1 1 calc R
H6B H 0.9033 0.2576 0.5211 0.038 Uiso 1 1 calc R
H6C H 1.0900 0.2361 0.5464 0.038 Uiso 1 1 calc R
C7 C 0.8138(6) 0.0876(3) 0.5048(3) 0.0286(12) Uani 1 1 d .
H7A H 0.8861 0.0526 0.4793 0.043 Uiso 1 1 calc R
H7B H 0.7910 0.1361 0.4628 0.043 Uiso 1 1 calc R
H7C H 0.7135 0.0589 0.5022 0.043 Uiso 1 1 calc R
C8 C 0.9031(6) -0.0314(3) 0.6890(4) 0.0339(13) Uani 1 1 d .
H8A H 0.8008 -0.0428 0.6403 0.051 Uiso 1 1 calc R
H8B H 0.9006 -0.0526 0.7557 0.051 Uiso 1 1 calc R
H8C H 0.9902 -0.0571 0.6664 0.051 Uiso 1 1 calc R
C9 C 1.0958(6) 0.0666(3) 0.8877(3) 0.0292(12) Uani 1 1 d .
H9A H 1.2101 0.0574 0.8942 0.044 Uiso 1 1 calc R
H9B H 1.0442 0.0157 0.8971 0.044 Uiso 1 1 calc R
H9C H 1.0828 0.1052 0.9394 0.044 Uiso 1 1 calc R
C10 C 1.1345(5) 0.2435(3) 0.8174(3) 0.0245(11) Uani 1 1 d .
H10A H 1.1310 0.2934 0.7786 0.037 Uiso 1 1 calc R
H10B H 1.2462 0.2271 0.8446 0.037 Uiso 1 1 calc R
H10C H 1.0843 0.2525 0.8734 0.037 Uiso 1 1 calc R
C11 C 0.5956(5) 0.1032(3) 0.7708(3) 0.0178(9) Uani 1 1 d .
C12 C 0.4802(6) 0.0554(3) 0.6862(3) 0.0240(11) Uani 1 1 d .
C13 C 0.6536(6) 0.0497(3) 0.8650(3) 0.0236(10) Uani 1 1 d .
C14 C 0.5466(5) 0.2558(3) 0.5083(3) 0.0220(10) Uani 1 1 d .
H14A H 0.4876 0.2054 0.4904 0.033 Uiso 1 1 calc R
H14B H 0.6373 0.2571 0.4772 0.033 Uiso 1 1 calc R
H14C H 0.4752 0.3013 0.4834 0.033 Uiso 1 1 calc R
C15 C 0.7249(6) 0.3570(3) 0.6673(4) 0.0233(10) Uani 1 1 d .
H15A H 0.6528 0.4006 0.6361 0.035 Uiso 1 1 calc R
H15B H 0.8172 0.3554 0.6377 0.035 Uiso 1 1 calc R
H15C H 0.7620 0.3663 0.7405 0.035 Uiso 1 1 calc R
C16 C 0.4392(6) 0.2902(3) 0.6836(4) 0.0263(11) Uani 1 1 d .
H16A H 0.3903 0.3376 0.6454 0.039 Uiso 1 1 calc R
H16B H 0.4674 0.3024 0.7562 0.039 Uiso 1 1 calc R
H16C H 0.3631 0.2454 0.6700 0.039 Uiso 1 1 calc R
F1 F 0.7818(3) 0.23592(16) 0.84917(17) 0.0179(5) Uani 1 1 d .
F2 F 0.4921(3) 0.15568(16) 0.80235(18) 0.0207(6) Uani 1 1 d .
F3 F 0.4095(3) 0.1035(2) 0.60981(19) 0.0320(7) Uani 1 1 d .
F4 F 0.5521(4) -0.0026(2) 0.6474(2) 0.0401(8) Uani 1 1 d .
F5 F 0.3598(3) 0.0211(2) 0.7164(2) 0.0364(8) Uani 1 1 d .
F6 F 0.7223(4) -0.01799(18) 0.8455(2) 0.0350(7) Uani 1 1 d .
F7 F 0.5349(3) 0.0276(2) 0.90666(19) 0.0338(7) Uani 1 1 d .
F8 F 0.7608(3) 0.08731(18) 0.93798(17) 0.0243(6) Uani 1 1 d .
P1 P 0.61958(13) 0.26253(7) 0.64470(8) 0.0155(2) Uani 1 1 d .
Ir1 Ir 0.786223(18) 0.162245(10) 0.727242(10) 0.01207(7) Uani 1 1 d .

loop_
_atom_site_aniso_label
_atom_site_aniso_U_11
_atom_site_aniso_U_22
_atom_site_aniso_U_33
_atom_site_aniso_U_23
_atom_site_aniso_U_13
_atom_site_aniso_U_12
C1 0.011(2) 0.029(3) 0.017(2) 0.0060(18) 0.0076(16) 0.0052(19)
C2 0.016(2) 0.027(3) 0.017(2) -0.0042(19) 0.0064(17) 0.010(2)
C3 0.021(2) 0.024(3) 0.031(3) -0.006(2) 0.0096(19) 0.008(2)
C4 0.017(2) 0.025(3) 0.018(2) 0.0049(18) 0.0040(17) 0.0105(19)
C5 0.007(2) 0.024(3) 0.022(2) 0.0002(18) 0.0032(16) 0.0043(18)
C6 0.019(2) 0.039(3) 0.019(2) 0.008(2) 0.0056(17) 0.005(2)
C7 0.028(3) 0.037(3) 0.018(2) -0.008(2) 0.0002(18) 0.005(2)
C8 0.038(3) 0.022(3) 0.041(3) -0.006(2) 0.009(2) 0.013(2)
C9 0.025(3) 0.039(4) 0.022(2) 0.014(2) 0.0019(19) 0.012(2)
C10 0.014(2) 0.038(3) 0.021(2) 0.002(2) 0.0043(17) -0.002(2)
C11 0.023(2) 0.015(3) 0.015(2) -0.0034(17) 0.0043(17) -0.0013(19)
C12 0.031(3) 0.021(3) 0.021(2) -0.0044(19) 0.0075(19) -0.012(2)
C13 0.029(3) 0.020(3) 0.025(2) 0.004(2) 0.012(2) -0.003(2)
C14 0.020(2) 0.026(3) 0.017(2) 0.0069(19) -0.0005(17) 0.000(2)
C15 0.027(3) 0.016(3) 0.028(2) 0.0012(19) 0.0076(19) 0.002(2)
C16 0.023(2) 0.027(3) 0.031(3) 0.009(2) 0.0084(19) 0.009(2)
F1 0.0179(13) 0.0199(15) 0.0170(12) -0.0072(10) 0.0065(9) -0.0029(11)
F2 0.0163(13) 0.0267(17) 0.0208(12) -0.0039(11) 0.0076(10) -0.0034(11)
F3 0.0314(16) 0.038(2) 0.0201(13) 0.0032(13) -0.0052(11) -0.0147(14)
F4 0.0403(18) 0.036(2) 0.0415(17) -0.0222(15) 0.0049(13) -0.0066(15)
F5 0.0345(16) 0.042(2) 0.0327(15) -0.0017(14) 0.0084(12) -0.0248(15)
F6 0.0579(19) 0.0169(17) 0.0323(15) 0.0054(13) 0.0154(13) 0.0048(16)
F7 0.0375(16) 0.040(2) 0.0261(14) 0.0081(13) 0.0128(12) -0.0135(15)
F8 0.0284(14) 0.0254(17) 0.0160(12) 0.0050(11) -0.0003(10) -0.0041(12)
P1 0.0118(5) 0.0167(6) 0.0172(5) 0.0009(4) 0.0022(4) 0.0013(4)
Ir1 0.01120(10) 0.01303(11) 0.01127(9) 0.00043(6) 0.00147(6) 0.00090(6)

loop_
_atom_type_symbol
_atom_type_description
_atom_type_scat_dispersion_real
_atom_type_scat_dispersion_imag
_atom_type_scat_source
C C 0.0033 0.0016 'International Tables Vol C Tables 4.2.6.8 and 6.1.1.4'
H H 0.0000 0.0000 'International Tables Vol C Tables 4.2.6.8 and 6.1.1.4'
F F 0.0171 0.0103 'International Tables Vol C Tables 4.2.6.8 and 6.1.1.4'
P P 0.1023 0.0942 'International Tables Vol C Tables 4.2.6.8 and 6.1.1.4'
Ir Ir -1.4442 7.9887 'International Tables Vol C Tables 4.2.6.8 and 6.1.1.4'

loop_
_geom_angle_atom_site_label_1
_geom_angle_atom_site_label_2
_geom_angle_atom_site_label_3
_geom_angle
C5 C1 C2 108.2(4)
C5 C1 C6 125.9(4)
C2 C1 C6 125.3(4)
C5 C1 Ir1 70.5(2)
C2 C1 Ir1 68.5(2)
C6 C1 Ir1 132.9(3)
C3 C2 C1 108.0(4)
C3 C2 C7 124.7(5)
C1 C2 C7 125.6(4)
C3 C2 Ir1 74.5(3)
C1 C2 Ir1 73.5(2)
C7 C2 Ir1 129.7(3)
C2 C3 C4 107.8(5)
C2 C3 C8 125.2(5)
C4 C3 C8 126.3(5)
C2 C3 Ir1 67.9(3)
C4 C3 Ir1 70.0(3)
C8 C3 Ir1 134.6(4)
C5 C4 C3 107.0(4)
C5 C4 C9 124.7(4)
C3 C4 C9 127.6(5)
C5 C4 Ir1 70.5(2)
C3 C4 Ir1 72.3(3)
C9 C4 Ir1 129.9(3)
C1 C5 C4 108.3(4)
C1 C5 C10 127.4(5)
C4 C5 C10 124.3(4)
C1 C5 Ir1 72.3(2)
C4 C5 Ir1 71.6(2)
C10 C5 Ir1 121.6(3)
C1 C6 H6A 109.5
C1 C6 H6B 109.5
H6A C6 H6B 109.5
C1 C6 H6C 109.5
H6A C6 H6C 109.5
H6B C6 H6C 109.5
C2 C7 H7A 109.5
C2 C7 H7B 109.5
H7A C7 H7B 109.5
C2 C7 H7C 109.5
H7A C7 H7C 109.5
H7B C7 H7C 109.5
C3 C8 H8A 109.5
C3 C8 H8B 109.5
H8A C8 H8B 109.5
C3 C8 H8C 109.5
H8A C8 H8C 109.5
H8B C8 H8C 109.5
C4 C9 H9A 109.5
C4 C9 H9B 109.5
H9A C9 H9B 109.5
C4 C9 H9C 109.5
H9A C9 H9C 109.5
H9B C9 H9C 109.5
C5 C10 H10A 109.5
C5 C10 H10B 109.5
H10A C10 H10B 109.5
C5 C10 H10C 109.5
H10A C10 H10C 109.5
H10B C10 H10C 109.5
F2 C11 C13 101.8(3)
F2 C11 C12 102.2(4)
C13 C11 C12 109.9(4)
F2 C11 Ir1 113.4(3)
C13 C11 Ir1 112.9(3)
C12 C11 Ir1 115.4(3)
F4 C12 F3 107.0(4)
F4 C12 F5 106.8(4)
F3 C12 F5 105.0(4)
F4 C12 C11 113.3(4)
F3 C12 C11 111.0(4)
F5 C12 C11 113.3(4)
F6 C13 F8 106.7(4)
F6 C13 F7 106.2(4)
F8 C13 F7 105.8(4)
F6 C13 C11 112.9(4)
F8 C13 C11 111.8(4)
F7 C13 C11 112.9(4)
P1 C14 H14A 109.5
P1 C14 H14B 109.5
H14A C14 H14B 109.5
P1 C14 H14C 109.5
H14A C14 H14C 109.5
H14B C14 H14C 109.5
P1 C15 H15A 109.5
P1 C15 H15B 109.5
H15A C15 H15B 109.5
P1 C15 H15C 109.5
H15A C15 H15C 109.5
H15B C15 H15C 109.5
P1 C16 H16A 109.5
P1 C16 H16B 109.5
H16A C16 H16B 109.5
P1 C16 H16C 109.5
H16A C16 H16C 109.5
H16B C16 H16C 109.5
C15 P1 C14 105.1(2)
C15 P1 C16 99.2(2)
C14 P1 C16 102.3(2)
C15 P1 Ir1 108.81(18)
C14 P1 Ir1 118.05(17)
C16 P1 Ir1 120.91(17)
F1 Ir1 C11 82.97(14)
F1 Ir1 C2 154.79(15)
C11 Ir1 C2 120.90(19)
F1 Ir1 C5 91.90(13)
C11 Ir1 C5 148.39(17)
C2 Ir1 C5 63.65(17)
F1 Ir1 C4 101.23(14)
C11 Ir1 C4 112.50(19)
C2 Ir1 C4 63.82(16)
C5 Ir1 C4 37.95(17)
F1 Ir1 C1 117.97(15)
C11 Ir1 C1 158.81(18)
C2 Ir1 C1 37.91(18)
C5 Ir1 C1 37.23(15)
C4 Ir1 C1 62.68(17)
F1 Ir1 C3 137.26(14)
C11 Ir1 C3 100.98(19)
C2 Ir1 C3 37.57(17)
C5 Ir1 C3 62.66(19)
C4 Ir1 C3 37.67(18)
C1 Ir1 C3 61.98(19)
F1 Ir1 P1 80.11(10)
C11 Ir1 P1 92.30(14)
C2 Ir1 P1 104.94(14)
C5 Ir1 P1 117.61(14)
C4 Ir1 P1 155.18(13)
C1 Ir1 P1 94.52(13)
C3 Ir1 P1 141.23(13)

loop_
_geom_bond_atom_site_label_1
_geom_bond_atom_site_label_2
_geom_bond_distance
C1 C5 1.418(6)
C1 C2 1.430(7)
C1 C6 1.498(6)
C1 Ir1 2.233(4)
C2 C3 1.426(7)
C2 C7 1.511(6)
C2 Ir1 2.167(4)
C3 C4 1.446(7)
C3 C8 1.477(8)
C3 Ir1 2.254(5)
C4 C5 1.441(7)
C4 C9 1.507(6)
C4 Ir1 2.224(5)
C5 C10 1.483(7)
C5 Ir1 2.209(5)
C6 H6A 0.9800
C6 H6B 0.9800
C6 H6C 0.9800
C7 H7A 0.9800
C7 H7B 0.9800
C7 H7C 0.9800
C8 H8A 0.9800
C8 H8B 0.9800
C8 H8C 0.9800
C9 H9A 0.9800
C9 H9B 0.9800
C9 H9C 0.9800
C10 H10A 0.9800
C10 H10B 0.9800
C10 H10C 0.9800
C11 F2 1.393(5)
C11 C13 1.539(6)
C11 C12 1.541(6)
C11 Ir1 2.125(5)
C12 F4 1.327(6)
C12 F3 1.333(6)
C12 F5 1.337(5)
C13 F6 1.330(6)
C13 F8 1.332(5)
C13 F7 1.341(5)
C14 P1 1.811(4)
C14 H14A 0.9800
C14 H14B 0.9800
C14 H14C 0.9800
C15 P1 1.803(5)
C15 H15A 0.9800
C15 H15B 0.9800
C15 H15C 0.9800
C16 P1 1.824(5)
C16 H16A 0.9800
C16 H16B 0.9800
C16 H16C 0.9800
F1 Ir1 2.074(3)
P1 Ir1 2.3029(18)

loop_
_geom_torsion_atom_site_label_1
_geom_torsion_atom_site_label_2
_geom_torsion_atom_site_label_3
_geom_torsion_atom_site_label_4
_geom_torsion
C5 C1 C2 C3 -7.7(5)
C6 C1 C2 C3 164.7(4)
Ir1 C1 C2 C3 -67.2(3)
C5 C1 C2 C7 -173.1(4)
C6 C1 C2 C7 -0.7(7)
Ir1 C1 C2 C7 127.4(4)
C5 C1 C2 Ir1 59.5(3)
C6 C1 C2 Ir1 -128.1(4)
C1 C2 C3 C4 7.7(5)
C7 C2 C3 C4 173.3(4)
Ir1 C2 C3 C4 -58.8(3)
C1 C2 C3 C8 -163.6(5)
C7 C2 C3 C8 1.9(7)
Ir1 C2 C3 C8 129.9(5)
C1 C2 C3 Ir1 66.5(3)
C7 C2 C3 Ir1 -127.9(4)
C2 C3 C4 C5 -4.9(5)
C8 C3 C4 C5 166.4(4)
Ir1 C3 C4 C5 -62.3(3)
C2 C3 C4 C9 -175.4(4)
C8 C3 C4 C9 -4.1(8)
Ir1 C3 C4 C9 127.2(5)
C2 C3 C4 Ir1 57.5(3)
C8 C3 C4 Ir1 -131.3(5)
C2 C1 C5 C4 4.6(5)
C6 C1 C5 C4 -167.7(4)
Ir1 C1 C5 C4 62.9(3)
C2 C1 C5 C10 -174.9(4)
C6 C1 C5 C10 12.8(7)
Ir1 C1 C5 C10 -116.6(4)
C2 C1 C5 Ir1 -58.3(3)
C6 C1 C5 Ir1 129.4(4)
C3 C4 C5 C1 0.1(5)
C9 C4 C5 C1 171.0(4)
Ir1 C4 C5 C1 -63.4(3)
C3 C4 C5 C10 179.7(4)
C9 C4 C5 C10 -9.4(7)
Ir1 C4 C5 C10 116.2(4)
C3 C4 C5 Ir1 63.5(3)
C9 C4 C5 Ir1 -125.6(4)
F2 C11 C12 F4 -176.5(3)
C13 C11 C12 F4 -69.1(5)
Ir1 C11 C12 F4 59.9(5)
F2 C11 C12 F3 63.0(4)
C13 C11 C12 F3 170.5(4)
Ir1 C11 C12 F3 -60.5(5)
F2 C11 C12 F5 -54.7(5)
C13 C11 C12 F5 52.7(5)
Ir1 C11 C12 F5 -178.3(3)
F2 C11 C13 F6 163.9(4)
C12 C11 C13 F6 56.2(5)
Ir1 C11 C13 F6 -74.2(4)
F2 C11 C13 F8 -75.8(4)
C12 C11 C13 F8 176.4(4)
Ir1 C11 C13 F8 46.1(5)
F2 C11 C13 F7 43.3(5)
C12 C11 C13 F7 -64.4(5)
Ir1 C11 C13 F7 165.3(3)
F2 C11 Ir1 F1 38.5(3)
C13 C11 Ir1 F1 -76.6(3)
C12 C11 Ir1 F1 155.9(4)
F2 C11 Ir1 C2 -150.2(2)
C13 C11 Ir1 C2 94.7(3)
C12 C11 Ir1 C2 -32.8(4)
F2 C11 Ir1 C5 120.7(4)
C13 C11 Ir1 C5 5.6(5)
C12 C11 Ir1 C5 -121.9(4)
F2 C11 Ir1 C4 137.8(3)
C13 C11 Ir1 C4 22.7(4)
C12 C11 Ir1 C4 -104.8(4)
F2 C11 Ir1 C1 -150.0(4)
C13 C11 Ir1 C1 94.9(5)
C12 C11 Ir1 C1 -32.6(7)
F2 C11 Ir1 C3 175.4(3)
C13 C11 Ir1 C3 60.3(3)
C12 C11 Ir1 C3 -67.2(4)
F2 C11 Ir1 P1 -41.2(3)
C13 C11 Ir1 P1 -156.3(3)
C12 C11 Ir1 P1 76.2(3)
C3 C2 Ir1 F1 93.8(4)
C1 C2 Ir1 F1 -20.7(5)
C7 C2 Ir1 F1 -143.6(4)
C3 C2 Ir1 C11 -65.6(3)
C1 C2 Ir1 C11 179.9(2)
C7 C2 Ir1 C11 57.0(5)
C3 C2 Ir1 C5 78.7(3)
C1 C2 Ir1 C5 -35.9(3)
C7 C2 Ir1 C5 -158.8(5)
C3 C2 Ir1 C4 36.1(3)
C1 C2 Ir1 C4 -78.4(3)
C7 C2 Ir1 C4 158.7(5)
C3 C2 Ir1 C1 114.5(4)
C7 C2 Ir1 C1 -122.9(6)
C1 C2 Ir1 C3 -114.5(4)
C7 C2 Ir1 C3 122.5(6)
C3 C2 Ir1 P1 -167.6(2)
C1 C2 Ir1 P1 77.9(2)
C7 C2 Ir1 P1 -45.0(5)
C1 C5 Ir1 F1 -137.1(3)
C4 C5 Ir1 F1 105.9(3)
C10 C5 Ir1 F1 -13.5(4)
C1 C5 Ir1 C11 143.3(3)
C4 C5 Ir1 C11 26.3(4)
C10 C5 Ir1 C11 -93.2(5)
C1 C5 Ir1 C2 36.5(3)
C4 C5 Ir1 C2 -80.5(3)
C10 C5 Ir1 C2 160.1(4)
C1 C5 Ir1 C4 117.0(4)
C10 C5 Ir1 C4 -119.5(5)
C4 C5 Ir1 C1 -117.0(4)
C10 C5 Ir1 C1 123.5(5)
C1 C5 Ir1 C3 78.8(3)
C4 C5 Ir1 C3 -38.2(3)
C10 C5 Ir1 C3 -157.6(4)
C1 C5 Ir1 P1 -57.2(3)
C4 C5 Ir1 P1 -174.2(2)
C10 C5 Ir1 P1 66.3(4)
C5 C4 Ir1 F1 -78.5(3)
C3 C4 Ir1 F1 165.5(3)
C9 C4 Ir1 F1 40.9(5)
C5 C4 Ir1 C11 -165.5(2)
C3 C4 Ir1 C11 78.5(3)
C9 C4 Ir1 C11 -46.1(5)
C5 C4 Ir1 C2 80.0(3)
C3 C4 Ir1 C2 -36.0(3)
C9 C4 Ir1 C2 -160.7(5)
C3 C4 Ir1 C5 -116.0(4)
C9 C4 Ir1 C5 119.3(6)
C5 C4 Ir1 C1 37.3(2)
C3 C4 Ir1 C1 -78.7(3)
C9 C4 Ir1 C1 156.7(5)
C5 C4 Ir1 C3 116.0(4)
C9 C4 Ir1 C3 -124.6(6)
C5 C4 Ir1 P1 12.2(4)
C3 C4 Ir1 P1 -103.8(4)
C9 C4 Ir1 P1 131.6(4)
C5 C1 Ir1 F1 50.4(3)
C2 C1 Ir1 F1 170.2(2)
C6 C1 Ir1 F1 -70.9(5)
C5 C1 Ir1 C11 -120.0(5)
C2 C1 Ir1 C11 -0.2(6)
C6 C1 Ir1 C11 118.7(6)
C5 C1 Ir1 C2 -119.7(4)
C6 C1 Ir1 C2 118.9(5)
C2 C1 Ir1 C5 119.7(4)
C6 C1 Ir1 C5 -121.4(6)
C5 C1 Ir1 C4 -38.1(3)
C2 C1 Ir1 C4 81.7(3)
C6 C1 Ir1 C4 -159.4(5)
C5 C1 Ir1 C3 -80.8(3)
C2 C1 Ir1 C3 38.9(3)
C6 C1 Ir1 C3 157.8(5)
C5 C1 Ir1 P1 131.6(3)
C2 C1 Ir1 P1 -108.6(2)
C6 C1 Ir1 P1 10.3(4)
C2 C3 Ir1 F1 -141.2(3)
C4 C3 Ir1 F1 -21.2(4)
C8 C3 Ir1 F1 100.5(5)
C2 C3 Ir1 C11 127.3(3)
C4 C3 Ir1 C11 -112.7(3)
C8 C3 Ir1 C11 9.0(5)
C4 C3 Ir1 C2 120.0(4)
C8 C3 Ir1 C2 -118.3(6)
C2 C3 Ir1 C5 -81.5(3)
C4 C3 Ir1 C5 38.5(3)
C8 C3 Ir1 C5 160.2(6)
C2 C3 Ir1 C4 -120.0(4)
C8 C3 Ir1 C4 121.7(6)
C2 C3 Ir1 C1 -39.3(3)
C4 C3 Ir1 C1 80.7(3)
C8 C3 Ir1 C1 -157.6(6)
C2 C3 Ir1 P1 19.4(4)
C4 C3 Ir1 P1 139.4(2)
C8 C3 Ir1 P1 -98.9(5)
C15 P1 Ir1 F1 58.52(18)
C14 P1 Ir1 F1 178.01(19)
C16 P1 Ir1 F1 -55.2(2)
C15 P1 Ir1 C11 141.0(2)
C14 P1 Ir1 C11 -99.5(2)
C16 P1 Ir1 C11 27.3(2)
C15 P1 Ir1 C2 -96.2(2)
C14 P1 Ir1 C2 23.3(2)
C16 P1 Ir1 C2 150.2(2)
C15 P1 Ir1 C5 -28.4(2)
C14 P1 Ir1 C5 91.1(2)
C16 P1 Ir1 C5 -142.1(2)
C15 P1 Ir1 C4 -36.9(3)
C14 P1 Ir1 C4 82.6(3)
C16 P1 Ir1 C4 -150.6(4)
C15 P1 Ir1 C1 -59.1(2)
C14 P1 Ir1 C1 60.4(2)
C16 P1 Ir1 C1 -172.8(2)
C15 P1 Ir1 C3 -108.3(3)
C14 P1 Ir1 C3 11.2(3)
C16 P1 Ir1 C3 138.1(3)
